data_4130382
loop_
_publ_author_name
'Topi\'c, Filip'
'Rissanen, Kari'

_publ_section_title
;
 Systematic Construction of Ternary Cocrystals by Orthogonal and Robust
 Hydrogen and Halogen Bonds.
;
_journal_issue 20
_journal_name_full 'Journal of the American Chemical Society'
_journal_page_first 6610
_journal_page_last 6616
_journal_paper_doi 10.1021/jacs.6b02854
_journal_volume 138
_journal_year 2016
_chemical_formula_moiety 'C12 H24 O6, 2(C6 F4 I2), 2(C2 H6 N2 S)'
_chemical_formula_sum 'C28 H36 F8 I4 N4 O6 S2'
_chemical_formula_weight 1248.33
_space_group_crystal_system triclinic
_space_group_IT_number 2
_space_group_name_Hall '-P 1'
_space_group_name_H-M_alt 'P -1'
_atom_sites_solution_hydrogens geom
_atom_sites_solution_primary iterative
_atom_sites_solution_secondary difmap
_audit_creation_method SHELXL-2014/7
_cell_angle_alpha 86.699(2)
_cell_angle_beta 63.843(3)
_cell_angle_gamma 73.958(2)
_cell_formula_units_Z 1
_cell_length_a 9.7200(3)
_cell_length_b 10.7923(3)
_cell_length_c 11.3901(3)
_cell_measurement_reflns_used 10059
_cell_measurement_temperature 253.0(1)
_cell_measurement_theta_max 29.5020
_cell_measurement_theta_min 2.0150
_cell_volume 1027.85(6)
_computing_cell_refinement 'CrysAlisPro 1.171.38.41 (Rigaku OD, 2015)'
_computing_data_collection 'Collect (Bruker AXS BV, 1997-2004)'
_computing_data_reduction 'CrysAlisPro 1.171.38.41 (Rigaku OD, 2015)'
_computing_publication_material 'WinGX (Farrugia, 2012)'
_computing_structure_refinement 'SHELXL-2014/7 (Sheldrick, 2015)'
_computing_structure_solution 'Superflip (Palatinus & Chapuis, 2007)'
_diffrn_ambient_temperature 253.0(1)
_diffrn_detector_area_resol_mean 9
_diffrn_measured_fraction_theta_full 0.992
_diffrn_measured_fraction_theta_max 0.855
_diffrn_measurement_device '95mm CCD camera on \k-goniostat'
_diffrn_measurement_device_type 'Bruker-Nonius KappaCCD with APEXII detector'
_diffrn_measurement_method '\f scans + \w scans'
_diffrn_radiation_monochromator 'horizonally mounted graphite crystal'
_diffrn_radiation_source 'fine-focus sealed tube'
_diffrn_radiation_type MoK\a
_diffrn_radiation_wavelength 0.71073
_diffrn_reflns_av_R_equivalents 0.0247
_diffrn_reflns_av_unetI/netI 0.0251
_diffrn_reflns_Laue_measured_fraction_full 0.992
_diffrn_reflns_Laue_measured_fraction_max 0.855
_diffrn_reflns_limit_h_max 13
_diffrn_reflns_limit_h_min -10
_diffrn_reflns_limit_k_max 15
_diffrn_reflns_limit_k_min -14
_diffrn_reflns_limit_l_max 15
_diffrn_reflns_limit_l_min -14
_diffrn_reflns_number 18186
_diffrn_reflns_point_group_measured_fraction_full 0.992
_diffrn_reflns_point_group_measured_fraction_max 0.855
_diffrn_reflns_theta_full 25.242
_diffrn_reflns_theta_max 30.130
_diffrn_reflns_theta_min 2.367
_exptl_absorpt_coefficient_mu 3.212
_exptl_absorpt_correction_T_max 1.00000
_exptl_absorpt_correction_T_min 0.71631
_exptl_absorpt_correction_type multi-scan
_exptl_absorpt_process_details
;
CrysAlisPro 1.171.38.41 (Rigaku Oxford Diffraction, 2015)
Empirical absorption correction using spherical harmonics,
 implemented in SCALE3 ABSPACK scaling algorithm.
;
_exptl_crystal_colour colourless
_exptl_crystal_density_diffrn 2.017
_exptl_crystal_density_method 'not measured'
_exptl_crystal_description prism
_exptl_crystal_F_000 596
_exptl_crystal_size_max 0.262
_exptl_crystal_size_mid 0.247
_exptl_crystal_size_min 0.179
_refine_diff_density_max 0.700
_refine_diff_density_min -0.630
_refine_diff_density_rms 0.069
_refine_ls_extinction_method none
_refine_ls_goodness_of_fit_ref 1.178
_refine_ls_hydrogen_treatment constr
_refine_ls_matrix_type full
_refine_ls_number_parameters 303
_refine_ls_number_reflns 5178
_refine_ls_number_restraints 543
_refine_ls_restrained_S_all 1.147
_refine_ls_R_factor_all 0.0549
_refine_ls_R_factor_gt 0.0442
_refine_ls_shift/su_max 0.000
_refine_ls_shift/su_mean 0.000
_refine_ls_structure_factor_coef Fsqd
_refine_ls_weighting_details 'w=1/[\s^2^(Fo^2^)+(0.0195P)^2^+0.9929P] where P=(Fo^2^+2Fc^2^)/3'
_refine_ls_weighting_scheme calc
_refine_ls_wR_factor_gt 0.0699
_refine_ls_wR_factor_ref 0.0736
_reflns_Friedel_coverage 0.000
_reflns_number_gt 4490
_reflns_number_total 5178
_reflns_threshold_expression 'I > 2\s(I)'
_cod_data_source_file ja6b02854_si_002.cif
_cod_data_source_block A_D-2_2-2_253K
_cod_database_code 4130382
_shelx_shelxl_version_number 2014/7
_shelx_space_group_comment
;
The symmetry employed for this shelxl refinement is uniquely defined
by the following loop, which should always be used as a source of
symmetry information in preference to the above space-group names.
They are only intended as comments.
;
_shelx_estimated_absorpt_t_min 0.487
_shelx_estimated_absorpt_t_max 0.597

loop_
_space_group_symop_operation_xyz
'x, y, z'
'-x, -y, -z'

loop_
_atom_site_label
_atom_site_type_symbol
_atom_site_fract_x
_atom_site_fract_y
_atom_site_fract_z
_atom_site_U_iso_or_equiv
_atom_site_adp_type
_atom_site_occupancy
_atom_site_site_symmetry_order
_atom_site_calc_flag
_atom_site_refinement_flags_posn
_atom_site_refinement_flags_adp
_atom_site_refinement_flags_occupancy
_atom_site_disorder_assembly
_atom_site_disorder_group
C1S C 0.7249(4) 0.8985(4) 0.3824(4) 0.0419(8) Uani 0.945(4) 1 d . U P A 1
C2S C 0.7286(4) 0.9399(4) 0.4944(4) 0.0440(8) Uani 0.945(4) 1 d . U P A 1
C3S C 0.7923(5) 1.0407(4) 0.4883(4) 0.0524(9) Uani 0.945(4) 1 d . U P A 1
C4S C 0.8535(6) 1.1009(4) 0.3745(5) 0.0581(11) Uani 0.945(4) 1 d . U P A 1
C5S C 0.8493(6) 1.0615(4) 0.2651(4) 0.0567(10) Uani 0.945(4) 1 d . U P A 1
C6S C 0.7834(5) 0.9630(4) 0.2696(4) 0.0497(9) Uani 0.945(4) 1 d . U P A 1
F1S F 0.7829(4) 0.9265(3) 0.1589(3) 0.0695(8) Uani 0.945(4) 1 d . U P A 1
F2S F 0.9122(5) 1.1165(4) 0.1525(3) 0.0878(11) Uani 0.945(4) 1 d . U P A 1
F3S F 0.9205(4) 1.1947(3) 0.3698(4) 0.0870(12) Uani 0.945(4) 1 d . U P A 1
F4S F 0.7996(4) 1.0831(3) 0.5940(3) 0.0773(9) Uani 0.945(4) 1 d . U P A 1
I1S I 0.66086(13) 0.73140(6) 0.36685(12) 0.05394(17) Uani 0.945(4) 1 d . U P A 1
I2S I 0.64784(11) 0.85287(9) 0.67140(8) 0.06152(12) Uani 0.945(4) 1 d . U P A 1
C1S' C 0.710(2) 0.8998(13) 0.4078(14) 0.046(4) Uani 0.055(4) 1 d G U P A 2
C2S' C 0.733(2) 0.9372(15) 0.5110(15) 0.048(4) Uani 0.055(4) 1 d G U P A 2
C3S' C 0.818(4) 1.026(2) 0.492(2) 0.056(4) Uani 0.055(4) 1 d G U P A 2
C4S' C 0.881(5) 1.078(3) 0.373(2) 0.060(4) Uani 0.055(4) 1 d G U P A 2
C5S' C 0.858(5) 1.043(3) 0.272(2) 0.059(4) Uani 0.055(4) 1 d G U P A 2
C6S' C 0.771(4) 0.957(2) 0.2899(17) 0.053(4) Uani 0.055(4) 1 d G U P A 2
F1S' F 0.751(4) 0.924(3) 0.1872(17) 0.058(6) Uani 0.055(4) 1 d G U P A 2
F2S' F 0.921(6) 1.090(4) 0.155(3) 0.065(6) Uani 0.055(4) 1 d G U P A 2
F3S' F 0.968(6) 1.160(4) 0.355(3) 0.071(6) Uani 0.055(4) 1 d G U P A 2
F4S' F 0.845(4) 1.064(3) 0.589(2) 0.061(6) Uani 0.055(4) 1 d G U P A 2
I1S' I 0.6104(18) 0.7486(9) 0.4119(15) 0.05394(17) Uani 0.055(4) 1 d G U P A 2
I2S' I 0.652(2) 0.8609(18) 0.6941(13) 0.06152(12) Uani 0.055(4) 1 d G U P A 2
C1A C 0.4715(4) 0.4823(3) 0.2991(3) 0.0361(7) Uani 1 1 d . . . . .
C2A C 0.1809(4) 0.5690(5) 0.4275(4) 0.0688(13) Uani 1 1 d . . . . .
H2A3 H 0.1552 0.6437 0.3831 0.103 Uiso 1 1 calc R U . . .
H2A4 H 0.1111 0.5849 0.5197 0.103 Uiso 1 1 calc R U . . .
H2A5 H 0.1679 0.4959 0.3936 0.103 Uiso 1 1 calc R U . . .
N1A N 0.3448(3) 0.5427(3) 0.4065(3) 0.0466(7) Uani 1 1 d . . . . .
H1A H 0.3611 0.5681 0.4683 0.056 Uiso 1 1 calc R U . . .
N2A N 0.4524(3) 0.4567(3) 0.1960(3) 0.0462(7) Uani 1 1 d . . . . .
H2A1 H 0.3586 0.4791 0.1992 0.055 Uiso 1 1 calc R U . . .
H2A2 H 0.5336 0.4176 0.1258 0.055 Uiso 1 1 calc R U . . .
S1A S 0.65646(10) 0.43963(11) 0.29508(9) 0.0507(2) Uani 1 1 d . . . . .
C1C C 0.2393(5) 0.2965(5) 0.0425(5) 0.0739(13) Uani 1 1 d . U . . .
H1C1 H 0.2098 0.2178 0.0421 0.089 Uiso 1 1 calc R U . . .
H1C2 H 0.2463 0.3387 -0.0367 0.089 Uiso 1 1 calc R U . . .
C2C C 0.1164(5) 0.3840(5) 0.1604(4) 0.0700(12) Uani 1 1 d . U . . .
H2C1 H 0.0129 0.3994 0.1611 0.084 Uiso 1 1 calc R U . . .
H2C2 H 0.1119 0.3407 0.2385 0.084 Uiso 1 1 calc R U . . .
C3C C 0.1110(5) 0.5914(5) 0.0783(4) 0.0687(12) Uani 1 1 d . U . . .
H3C1 H 0.0017 0.6033 0.0934 0.082 Uiso 1 1 calc R U . . .
H3C2 H 0.1811 0.5560 -0.0113 0.082 Uiso 1 1 calc R U . . .
C4C C 0.1334(5) 0.7172(5) 0.0979(4) 0.0686(12) Uani 1 1 d . U . . .
H4C1 H 0.0982 0.7793 0.0449 0.082 Uiso 1 1 calc R U . . .
H4C2 H 0.0695 0.7495 0.1892 0.082 Uiso 1 1 calc R U . . .
C5C C 0.3303(6) 0.8220(4) 0.0672(5) 0.0721(12) Uani 1 1 d . U . . .
H5C1 H 0.2453 0.8757 0.1441 0.086 Uiso 1 1 calc R U . . .
H5C2 H 0.3345 0.8674 -0.0098 0.086 Uiso 1 1 calc R U . . .
C6C C 0.4851(6) 0.7990(5) 0.0731(4) 0.0697(12) Uani 1 1 d . U . . .
H6C1 H 0.5008 0.8808 0.0870 0.084 Uiso 1 1 calc R U . . .
H6C2 H 0.4844 0.7473 0.1458 0.084 Uiso 1 1 calc R U . . .
O1C O 0.3887(3) 0.2667(3) 0.0465(2) 0.0594(7) Uani 1 1 d . U . . .
O2C O 0.1454(3) 0.5047(3) 0.1659(2) 0.0550(7) Uani 1 1 d . U . . .
O3C O 0.2981(3) 0.7029(3) 0.0618(3) 0.0575(7) Uani 1 1 d . U . . .

loop_
_atom_site_aniso_label
_atom_site_aniso_U_11
_atom_site_aniso_U_22
_atom_site_aniso_U_33
_atom_site_aniso_U_23
_atom_site_aniso_U_13
_atom_site_aniso_U_12
C1S 0.0358(18) 0.0439(19) 0.0425(18) 0.0023(15) -0.0179(15) -0.0049(15)
C2S 0.0432(19) 0.044(2) 0.0423(18) 0.0057(15) -0.0194(15) -0.0083(16)
C3S 0.057(2) 0.050(2) 0.054(2) -0.0002(17) -0.0304(18) -0.0102(18)
C4S 0.060(2) 0.046(2) 0.070(2) 0.0122(18) -0.030(2) -0.018(2)
C5S 0.060(2) 0.048(2) 0.054(2) 0.0143(17) -0.0213(18) -0.0112(19)
C6S 0.054(2) 0.048(2) 0.0407(18) 0.0037(15) -0.0202(17) -0.0055(17)
F1S 0.086(2) 0.0774(18) 0.0443(13) 0.0061(13) -0.0327(14) -0.0161(15)
F2S 0.112(2) 0.073(2) 0.0649(17) 0.0318(15) -0.0262(16) -0.033(2)
F3S 0.103(3) 0.062(2) 0.111(2) 0.0169(17) -0.049(2) -0.046(2)
F4S 0.104(2) 0.0755(19) 0.0731(17) 0.0006(14) -0.0510(17) -0.0362(18)
I1S 0.0514(4) 0.0639(2) 0.0538(4) 0.0039(2) -0.0250(3) -0.0241(2)
I2S 0.0678(2) 0.0706(2) 0.0405(3) 0.0110(2) -0.0196(2) -0.01987(16)
C1S' 0.045(8) 0.048(7) 0.045(6) 0.004(5) -0.020(5) -0.010(6)
C2S' 0.051(7) 0.050(7) 0.046(5) 0.004(5) -0.023(5) -0.013(6)
C3S' 0.061(7) 0.054(6) 0.060(5) 0.008(5) -0.032(5) -0.019(6)
C4S' 0.068(7) 0.053(7) 0.064(5) 0.010(5) -0.033(5) -0.021(6)
C5S' 0.067(7) 0.055(7) 0.058(6) 0.012(5) -0.029(5) -0.021(6)
C6S' 0.059(7) 0.052(6) 0.047(6) 0.005(5) -0.023(5) -0.014(6)
F1S' 0.068(10) 0.057(10) 0.048(7) 0.004(7) -0.027(7) -0.015(9)
F2S' 0.077(10) 0.060(10) 0.060(7) 0.016(7) -0.030(7) -0.025(9)
F3S' 0.076(9) 0.057(9) 0.084(10) 0.010(8) -0.036(8) -0.027(8)
F4S' 0.071(10) 0.061(10) 0.065(7) 0.008(7) -0.039(7) -0.024(9)
I1S' 0.0514(4) 0.0639(2) 0.0538(4) 0.0039(2) -0.0250(3) -0.0241(2)
I2S' 0.0678(2) 0.0706(2) 0.0405(3) 0.0110(2) -0.0196(2) -0.01987(16)
C1A 0.0387(17) 0.0435(18) 0.0323(15) 0.0021(13) -0.0182(14) -0.0162(14)
C2A 0.042(2) 0.102(4) 0.056(2) -0.028(2) -0.0208(19) -0.006(2)
N1A 0.0382(15) 0.068(2) 0.0356(15) -0.0116(14) -0.0176(12) -0.0135(14)
N2A 0.0400(15) 0.070(2) 0.0329(14) -0.0075(14) -0.0200(12) -0.0121(14)
S1A 0.0372(4) 0.0830(7) 0.0365(4) -0.0060(4) -0.0193(4) -0.0163(4)
C1C 0.073(3) 0.108(4) 0.064(3) 0.001(2) -0.037(2) -0.047(3)
C2C 0.055(2) 0.117(4) 0.060(2) 0.016(2) -0.032(2) -0.047(2)
C3C 0.045(2) 0.121(4) 0.046(2) 0.020(2) -0.0280(18) -0.023(2)
C4C 0.042(2) 0.095(3) 0.052(2) 0.019(2) -0.0200(18) 0.002(2)
C5C 0.076(3) 0.063(3) 0.058(3) -0.009(2) -0.022(2) -0.001(2)
C6C 0.086(3) 0.068(3) 0.054(2) -0.011(2) -0.027(2) -0.024(2)
O1C 0.0632(16) 0.079(2) 0.0457(14) 0.0001(13) -0.0268(13) -0.0294(15)
O2C 0.0421(13) 0.092(2) 0.0377(13) 0.0064(13) -0.0230(11) -0.0201(13)
O3C 0.0459(14) 0.0649(18) 0.0492(15) -0.0049(13) -0.0171(12) -0.0018(12)

loop_
_atom_type_symbol
_atom_type_description
_atom_type_scat_dispersion_real
_atom_type_scat_dispersion_imag
_atom_type_scat_source
C C 0.0033 0.0016 'International Tables Vol C Tables 4.2.6.8 and 6.1.1.4'
H H 0.0000 0.0000 'International Tables Vol C Tables 4.2.6.8 and 6.1.1.4'
F F 0.0171 0.0103 'International Tables Vol C Tables 4.2.6.8 and 6.1.1.4'
I I -0.4742 1.8119 'International Tables Vol C Tables 4.2.6.8 and 6.1.1.4'
N N 0.0061 0.0033 'International Tables Vol C Tables 4.2.6.8 and 6.1.1.4'
O O 0.0106 0.0060 'International Tables Vol C Tables 4.2.6.8 and 6.1.1.4'
S S 0.1246 0.1234 'International Tables Vol C Tables 4.2.6.8 and 6.1.1.4'

loop_
_geom_angle_atom_site_label_1
_geom_angle_atom_site_label_2
_geom_angle_atom_site_label_3
_geom_angle
_geom_angle_site_symmetry_1
_geom_angle_site_symmetry_3
C6S C1S C2S 118.2(4) . .
C6S C1S I1S 117.5(3) . .
C2S C1S I1S 123.9(3) . .
C3S C2S C1S 119.0(4) . .
C3S C2S I2S 117.8(3) . .
C1S C2S I2S 123.2(3) . .
F4S C3S C4S 117.2(4) . .
F4S C3S C2S 121.0(4) . .
C4S C3S C2S 121.8(4) . .
F3S C4S C5S 120.0(4) . .
F3S C4S C3S 120.6(4) . .
C5S C4S C3S 119.4(4) . .
F2S C5S C4S 120.2(4) . .
F2S C5S C6S 120.0(4) . .
C4S C5S C6S 119.8(4) . .
F1S C6S C5S 117.8(4) . .
F1S C6S C1S 120.4(4) . .
C5S C6S C1S 121.8(4) . .
C6S' C1S' C2S' 118.1 . .
C6S' C1S' I1S' 117.5 . .
C2S' C1S' I1S' 124.1 . .
C3S' C2S' C1S' 119.2 . .
C3S' C2S' I2S' 117.7 . .
C1S' C2S' I2S' 123.1 . .
F4S' C3S' C2S' 121.2 . .
F4S' C3S' C4S' 117.0 . .
C2S' C3S' C4S' 121.7 . .
F3S' C4S' C5S' 120.0 . .
F3S' C4S' C3S' 120.6 . .
C5S' C4S' C3S' 119.4 . .
F2S' C5S' C4S' 120.2 . .
F2S' C5S' C6S' 120.0 . .
C4S' C5S' C6S' 119.8 . .
F1S' C6S' C5S' 117.8 . .
F1S' C6S' C1S' 120.4 . .
C5S' C6S' C1S' 121.8 . .
N2A C1A N1A 119.1(3) . .
N2A C1A S1A 120.9(2) . .
N1A C1A S1A 120.0(2) . .
N1A C2A H2A3 109.5 . .
N1A C2A H2A4 109.5 . .
H2A3 C2A H2A4 109.5 . .
N1A C2A H2A5 109.5 . .
H2A3 C2A H2A5 109.5 . .
H2A4 C2A H2A5 109.5 . .
C1A N1A C2A 124.8(3) . .
C1A N1A H1A 117.6 . .
C2A N1A H1A 117.6 . .
C1A N2A H2A1 120.0 . .
C1A N2A H2A2 120.0 . .
H2A1 N2A H2A2 120.0 . .
O1C C1C C2C 108.7(3) . .
O1C C1C H1C1 109.9 . .
C2C C1C H1C1 109.9 . .
O1C C1C H1C2 109.9 . .
C2C C1C H1C2 109.9 . .
H1C1 C1C H1C2 108.3 . .
O2C C2C C1C 114.0(3) . .
O2C C2C H2C1 108.8 . .
C1C C2C H2C1 108.8 . .
O2C C2C H2C2 108.8 . .
C1C C2C H2C2 108.8 . .
H2C1 C2C H2C2 107.7 . .
O2C C3C C4C 109.9(3) . .
O2C C3C H3C1 109.7 . .
C4C C3C H3C1 109.7 . .
O2C C3C H3C2 109.7 . .
C4C C3C H3C2 109.7 . .
H3C1 C3C H3C2 108.2 . .
O3C C4C C3C 110.0(4) . .
O3C C4C H4C1 109.7 . .
C3C C4C H4C1 109.7 . .
O3C C4C H4C2 109.7 . .
C3C C4C H4C2 109.7 . .
H4C1 C4C H4C2 108.2 . .
O3C C5C C6C 110.1(4) . .
O3C C5C H5C1 109.6 . .
C6C C5C H5C1 109.6 . .
O3C C5C H5C2 109.6 . .
C6C C5C H5C2 109.6 . .
H5C1 C5C H5C2 108.2 . .
O1C C6C C5C 109.4(3) 2_665 .
O1C C6C H6C1 109.8 2_665 .
C5C C6C H6C1 109.8 . .
O1C C6C H6C2 109.8 2_665 .
C5C C6C H6C2 109.8 . .
H6C1 C6C H6C2 108.2 . .
C1C O1C C6C 111.3(3) . 2_665
C3C O2C C2C 113.8(3) . .
C5C O3C C4C 112.9(3) . .

loop_
_geom_bond_atom_site_label_1
_geom_bond_atom_site_label_2
_geom_bond_distance
_geom_bond_site_symmetry_2
C1S C6S 1.389(5) .
C1S C2S 1.394(5) .
C1S I1S 2.104(4) .
C2S C3S 1.378(5) .
C2S I2S 2.087(4) .
C3S F4S 1.349(5) .
C3S C4S 1.376(6) .
C4S F3S 1.333(5) .
C4S C5S 1.360(6) .
C5S F2S 1.339(5) .
C5S C6S 1.372(6) .
C6S F1S 1.345(4) .
C1S' C6S' 1.3900 .
C1S' C2S' 1.3928 .
C1S' I1S' 2.1036 .
C2S' C3S' 1.3754 .
C2S' I2S' 2.0885 .
C3S' F4S' 1.3486 .
C3S' C4S' 1.3784 .
C4S' F3S' 1.3328 .
C4S' C5S' 1.3612 .
C5S' F2S' 1.3377 .
C5S' C6S' 1.3722 .
C6S' F1S' 1.3454 .
C1A N2A 1.323(4) .
C1A N1A 1.326(4) .
C1A S1A 1.708(3) .
C2A N1A 1.448(4) .
C2A H2A3 0.9600 .
C2A H2A4 0.9600 .
C2A H2A5 0.9600 .
N1A H1A 0.8600 .
N2A H2A1 0.8600 .
N2A H2A2 0.8600 .
C1C O1C 1.418(5) .
C1C C2C 1.493(6) .
C1C H1C1 0.9700 .
C1C H1C2 0.9700 .
C2C O2C 1.417(5) .
C2C H2C1 0.9700 .
C2C H2C2 0.9700 .
C3C O2C 1.414(5) .
C3C C4C 1.476(7) .
C3C H3C1 0.9700 .
C3C H3C2 0.9700 .
C4C O3C 1.430(5) .
C4C H4C1 0.9700 .
C4C H4C2 0.9700 .
C5C O3C 1.415(5) .
C5C C6C 1.487(6) .
C5C H5C1 0.9700 .
C5C H5C2 0.9700 .
C6C O1C 1.421(5) 2_665
C6C H6C1 0.9700 .
C6C H6C2 0.9700 .
O1C C6C 1.421(5) 2_665

loop_
_geom_torsion_atom_site_label_1
_geom_torsion_atom_site_label_2
_geom_torsion_atom_site_label_3
_geom_torsion_atom_site_label_4
_geom_torsion
_geom_torsion_site_symmetry_4
C6S C1S C2S C3S -1.2(5) .
I1S C1S C2S C3S 171.5(3) .
C6S C1S C2S I2S -179.4(3) .
I1S C1S C2S I2S -6.7(4) .
C1S C2S C3S F4S -179.4(4) .
I2S C2S C3S F4S -1.1(5) .
C1S C2S C3S C4S -0.6(6) .
I2S C2S C3S C4S 177.7(3) .
F4S C3S C4S F3S 1.7(6) .
C2S C3S C4S F3S -177.2(4) .
F4S C3S C4S C5S 179.8(4) .
C2S C3S C4S C5S 0.9(7) .
F3S C4S C5S F2S 0.0(7) .
C3S C4S C5S F2S -178.2(4) .
F3S C4S C5S C6S 178.6(4) .
C3S C4S C5S C6S 0.4(7) .
F2S C5S C6S F1S -0.9(6) .
C4S C5S C6S F1S -179.5(4) .
F2S C5S C6S C1S 176.4(4) .
C4S C5S C6S C1S -2.2(6) .
C2S C1S C6S F1S 179.8(3) .
I1S C1S C6S F1S 6.6(5) .
C2S C1S C6S C5S 2.6(6) .
I1S C1S C6S C5S -170.6(3) .
C6S' C1S' C2S' C3S' -1.3 .
I1S' C1S' C2S' C3S' 171.8 .
C6S' C1S' C2S' I2S' -179.6 .
I1S' C1S' C2S' I2S' -6.5 .
C1S' C2S' C3S' F4S' -179.2 .
I2S' C2S' C3S' F4S' -0.8 .
C1S' C2S' C3S' C4S' -0.7 .
I2S' C2S' C3S' C4S' 177.7 .
F4S' C3S' C4S' F3S' 1.5 .
C2S' C3S' C4S' F3S' -177.0 .
F4S' C3S' C4S' C5S' 179.7 .
C2S' C3S' C4S' C5S' 1.2 .
F3S' C4S' C5S' F2S' -0.1 .
C3S' C4S' C5S' F2S' -178.3 .
F3S' C4S' C5S' C6S' 178.6 .
C3S' C4S' C5S' C6S' 0.4 .
F2S' C5S' C6S' F1S' -0.8 .
C4S' C5S' C6S' F1S' -179.5 .
F2S' C5S' C6S' C1S' 176.3 .
C4S' C5S' C6S' C1S' -2.4 .
C2S' C1S' C6S' F1S' 179.9 .
I1S' C1S' C6S' F1S' 6.3 .
C2S' C1S' C6S' C5S' 2.8 .
I1S' C1S' C6S' C5S' -170.7 .
N2A C1A N1A C2A 8.5(6) .
S1A C1A N1A C2A -171.8(3) .
O1C C1C C2C O2C 62.6(5) .
O2C C3C C4C O3C 65.7(4) .
O3C C5C C6C O1C 66.0(5) 2_665
C2C C1C O1C C6C -170.5(4) 2_665
C4C C3C O2C C2C 175.8(3) .
C1C C2C O2C C3C 75.1(4) .
C6C C5C O3C C4C 161.1(3) .
C3C C4C O3C C5C 174.8(3) .
